data_1510005
loop_
_publ_author_name
'von Schnering, H.G.'
'Hoenle, W.'

_publ_section_title
;
 New compounds containing Ag6(4+) cluster units
;
_journal_name_full
;
Solid Compound of Transition Elements, Int. Conference Stuttgart 1979
;
_journal_page_first 101
_journal_page_last 102
_journal_volume 1979
_journal_year 1979
_chemical_formula_sum 'Ag3 Ge3 P6 Sn2'
_chemical_name_systematic 'Ag3 Ge3 Sn2 P6'
_space_group_IT_number 217
_symmetry_space_group_name_Hall 'I -4 2 3'
_symmetry_space_group_name_H-M 'I -4 3 m'
_cell_angle_alpha 90
_cell_angle_beta 90
_cell_angle_gamma 90
_cell_formula_units_Z 4
_cell_length_a 10.43
_cell_length_b 10.43
_cell_length_c 10.43
_cell_volume 1134.627
_citation_journal_id_ASTM SCOTE5
_cod_data_source_file silver3-x_35.cif
_cod_data_source_block Ag3Ge3P6Sn2
_cod_database_code 1510005

loop_
_symmetry_equiv_pos_as_xyz
x,y,z
y,-x,-z
-x,-y,z
-y,x,-z
x,-y,-z
-y,-x,z
-x,y,-z
y,x,z
z,x,y
x,-z,-y
-z,-x,y
-x,z,-y
z,-x,-y
-x,-z,y
-z,x,-y
x,z,y
y,z,x
y,-z,-x
-z,-y,x
-y,z,-x
z,y,x
-y,-z,x
-z,y,-x
z,-y,-x
x+1/2,y+1/2,z+1/2
y+1/2,-x+1/2,-z+1/2
-x+1/2,-y+1/2,z+1/2
-y+1/2,x+1/2,-z+1/2
x+1/2,-y+1/2,-z+1/2
-y+1/2,-x+1/2,z+1/2
-x+1/2,y+1/2,-z+1/2
y+1/2,x+1/2,z+1/2
z+1/2,x+1/2,y+1/2
x+1/2,-z+1/2,-y+1/2
-z+1/2,-x+1/2,y+1/2
-x+1/2,z+1/2,-y+1/2
z+1/2,-x+1/2,-y+1/2
-x+1/2,-z+1/2,y+1/2
-z+1/2,x+1/2,-y+1/2
x+1/2,z+1/2,y+1/2
y+1/2,z+1/2,x+1/2
y+1/2,-z+1/2,-x+1/2
-z+1/2,-y+1/2,x+1/2
-y+1/2,z+1/2,-x+1/2
z+1/2,y+1/2,x+1/2
-y+1/2,-z+1/2,x+1/2
-z+1/2,y+1/2,-x+1/2
z+1/2,-y+1/2,-x+1/2

loop_
_atom_site_label
_atom_site_type_symbol
_atom_site_fract_x
_atom_site_fract_y
_atom_site_fract_z
_atom_site_occupancy
_atom_site_U_iso_or_equiv
P1 P 0.1274 0.1274 0.3624 1 0.0
Ag1 Ag 0.195 0 0 1 0.0
Sn1 Sn 0.2928 0.2928 0.2928 1 0.0
Ge1 Ge 0.25 0.5 0 1 0.0
